data_7031673
loop_
_publ_author_name
'Imran, Muhammad'
'Mix, Andreas'
'Neumann, Beate'
'Stammler, Hans-Georg'
'Monkowius, Uwe'
'Gr\"undlinger, Petra'
'Mitzel, Norbert W.'

_publ_section_title
;
 Hemi- and holo-directed lead(II) complexes in a soft ligand environment.
;
_journal_issue 3
_journal_name_full 'Dalton transactions (Cambridge, England : 2003)'
_journal_page_first 924
_journal_page_last 937
_journal_paper_doi 10.1039/c4dt01406e
_journal_volume 44
_journal_year 2015
_chemical_formula_moiety 'C14 H12 N6 O6 Pb S2'
_chemical_formula_sum 'C14 H12 N6 O6 Pb S2'
_chemical_formula_weight 631.61
_chemical_name_systematic ?
_space_group_IT_number 56
_symmetry_cell_setting orthorhombic
_symmetry_space_group_name_Hall '-P 2ab 2ac'
_symmetry_space_group_name_H-M 'P c c n'
_atom_sites_solution_hydrogens geom
_atom_sites_solution_primary direct
_atom_sites_solution_secondary difmap
_audit_creation_method SHELXL-97
_cell_angle_alpha 90.00
_cell_angle_beta 90.00
_cell_angle_gamma 90.00
_cell_formula_units_Z 4
_cell_length_a 12.354(5)
_cell_length_b 16.814(6)
_cell_length_c 9.0073(18)
_cell_measurement_reflns_used 30
_cell_measurement_temperature 100(2)
_cell_measurement_theta_max 19.488
_cell_measurement_theta_min 5.032
_cell_volume 1871.0(11)
_computing_cell_refinement 'Dirax/lsq (Duisenberg & Schreurs, 1989-2000)'
_computing_data_collection 'Collect, Bruker AXS, 2004'
_computing_data_reduction 'EVALCCD (Duisenberg,1998,Thesis.Utrecht University.'
_computing_molecular_graphics 'SHELXTL-PLUS (1990)'
_computing_publication_material 'SHELXL-97 (Sheldrick, 1997)'
_computing_structure_refinement 'SHELXL-97 (Sheldrick, 1997)'
_computing_structure_solution 'SHELXS-97 (Sheldrick, 1990)'
_diffrn_ambient_temperature 100(2)
_diffrn_measured_fraction_theta_full 0.995
_diffrn_measured_fraction_theta_max 0.995
_diffrn_measurement_device_type KappaCCD
_diffrn_measurement_method CCD
_diffrn_radiation_monochromator graphite
_diffrn_radiation_source 'fine-focus sealed tube'
_diffrn_radiation_type MoK\a
_diffrn_radiation_wavelength 0.71073
_diffrn_reflns_av_R_equivalents 0.0662
_diffrn_reflns_av_sigmaI/netI 0.0349
_diffrn_reflns_limit_h_max 16
_diffrn_reflns_limit_h_min -15
_diffrn_reflns_limit_k_max 21
_diffrn_reflns_limit_k_min -21
_diffrn_reflns_limit_l_max 11
_diffrn_reflns_limit_l_min -11
_diffrn_reflns_number 19912
_diffrn_reflns_theta_full 27.49
_diffrn_reflns_theta_max 27.49
_diffrn_reflns_theta_min 3.70
_exptl_absorpt_coefficient_mu 9.288
_exptl_absorpt_correction_T_max 0.7680
_exptl_absorpt_correction_T_min 0.1671
_exptl_absorpt_correction_type multi-scan
_exptl_absorpt_process_details 'SADABS - Bruker Nonius area detector scaling and absorption correction - V2.10'
_exptl_crystal_colour Colourless
_exptl_crystal_density_diffrn 2.242
_exptl_crystal_density_method 'not measured'
_exptl_crystal_description needle
_exptl_crystal_F_000 1200
_exptl_crystal_size_max 0.30
_exptl_crystal_size_mid 0.09
_exptl_crystal_size_min 0.03
_refine_diff_density_max 2.454
_refine_diff_density_min -0.681
_refine_diff_density_rms 0.152
_refine_ls_extinction_method none
_refine_ls_goodness_of_fit_ref 1.016
_refine_ls_hydrogen_treatment constr
_refine_ls_matrix_type full
_refine_ls_number_parameters 132
_refine_ls_number_reflns 2139
_refine_ls_number_restraints 0
_refine_ls_restrained_S_all 1.016
_refine_ls_R_factor_all 0.0519
_refine_ls_R_factor_gt 0.0270
_refine_ls_shift/su_max 0.000
_refine_ls_shift/su_mean 0.000
_refine_ls_structure_factor_coef Fsqd
_refine_ls_weighting_details 'calc w=1/[\s^2^(Fo^2^)+(0.0093P)^2^+10.8802P] where P=(Fo^2^+2Fc^2^)/3'
_refine_ls_weighting_scheme calc
_refine_ls_wR_factor_gt 0.0450
_refine_ls_wR_factor_ref 0.0515
_reflns_number_gt 1520
_reflns_number_total 2139
_reflns_threshold_expression >2sigma(I)
_cod_data_source_file c4dt01406e1.cif
_cod_data_source_block compound3
_cod_depositor_comments
;
The following automatic conversions were performed:

'_symmetry_cell_setting' value 'Orthorhombic' changed to
'orthorhombic' according to
/usr/data/users/saulius/crontab/automatic-downloads/rss-feeds/RSC/lib/dictionaries/cif_core.dic
dictionary named 'cif_core.dic' version 2.4.2 from 2011-04-26.

Automatic conversion script
Id: cif_fix_values 2281 2013-09-26 08:29:07Z andrius 

 Adding full bibliography for 7031671--7031680.cif.
;
_cod_original_cell_volume 1870.9(11)
_cod_database_code 7031673

loop_
_symmetry_equiv_pos_as_xyz
'x, y, z'
'-x+1/2, -y+1/2, z'
'x+1/2, -y, -z+1/2'
'-x, y+1/2, -z+1/2'
'-x, -y, -z'
'x-1/2, y-1/2, -z'
'-x-1/2, y, z-1/2'
'x, -y-1/2, z-1/2'

loop_
_atom_site_label
_atom_site_type_symbol
_atom_site_fract_x
_atom_site_fract_y
_atom_site_fract_z
_atom_site_U_iso_or_equiv
_atom_site_adp_type
_atom_site_occupancy
_atom_site_symmetry_multiplicity
_atom_site_calc_flag
_atom_site_refinement_flags
Pb1 Pb 0.2500 0.2500 0.02246(2) 0.01214(7) Uani 1 2 d S
S1 S 0.09982(9) 0.31279(7) 0.23814(13) 0.0133(2) Uani 1 1 d .
N1 N 0.1164(3) 0.4639(2) 0.3453(4) 0.0118(8) Uani 1 1 d .
H1 H 0.1159 0.4486 0.4387 0.014 Uiso 1 1 calc R
N2 N 0.1136(3) 0.4597(2) 0.1039(4) 0.0126(9) Uani 1 1 d .
H2 H 0.1105 0.4414 0.0125 0.015 Uiso 1 1 calc R
C1 C 0.1111(4) 0.4145(3) 0.2261(6) 0.0112(10) Uani 1 1 d .
C2 C 0.1227(4) 0.5429(3) 0.2973(5) 0.0112(9) Uani 1 1 d .
C3 C 0.1273(4) 0.6145(3) 0.3747(6) 0.0156(10) Uani 1 1 d .
H3 H 0.1273 0.6163 0.4801 0.019 Uiso 1 1 calc R
C4 C 0.1319(4) 0.6828(3) 0.2895(6) 0.0193(11) Uani 1 1 d .
H4 H 0.1355 0.7330 0.3376 0.023 Uiso 1 1 calc R
C5 C 0.1313(4) 0.6798(3) 0.1329(6) 0.0193(11) Uani 1 1 d .
H5 H 0.1344 0.7283 0.0787 0.023 Uiso 1 1 calc R
C6 C 0.1263(4) 0.6089(3) 0.0558(5) 0.0148(10) Uani 1 1 d .
H6 H 0.1259 0.6071 -0.0496 0.018 Uiso 1 1 calc R
C7 C 0.1219(4) 0.5399(3) 0.1419(5) 0.0131(10) Uani 1 1 d .
O1 O 0.1463(3) 0.1242(2) 0.1015(3) 0.0155(7) Uani 1 1 d .
O2 O 0.1376(3) 0.1303(2) 0.3442(3) 0.0170(8) Uani 1 1 d .
O3 O 0.1276(3) 0.01595(19) 0.2326(4) 0.0186(7) Uani 1 1 d .
N3 N 0.1373(3) 0.0892(2) 0.2289(5) 0.0127(9) Uani 1 1 d .

loop_
_atom_site_aniso_label
_atom_site_aniso_U_11
_atom_site_aniso_U_22
_atom_site_aniso_U_33
_atom_site_aniso_U_23
_atom_site_aniso_U_13
_atom_site_aniso_U_12
Pb1 0.01563(11) 0.00956(10) 0.01123(11) 0.000 0.000 -0.0007(2)
S1 0.0149(5) 0.0105(5) 0.0144(6) 0.0000(4) 0.0010(5) -0.0006(4)
N1 0.014(2) 0.014(2) 0.007(2) 0.0022(15) -0.0011(16) 0.0027(17)
N2 0.015(2) 0.013(2) 0.010(2) 0.0011(15) 0.0012(16) -0.0009(17)
C1 0.010(2) 0.014(2) 0.010(2) 0.002(2) -0.001(2) 0.0016(18)
C2 0.010(2) 0.009(2) 0.015(2) -0.0008(17) 0.0003(19) 0.0033(17)
C3 0.015(3) 0.017(3) 0.014(2) -0.0021(19) -0.001(2) 0.001(2)
C4 0.023(3) 0.012(2) 0.023(3) -0.001(2) 0.001(2) -0.002(2)
C5 0.025(3) 0.013(3) 0.020(3) 0.004(2) 0.000(2) 0.001(2)
C6 0.016(3) 0.017(3) 0.011(2) 0.0021(18) 0.002(2) 0.004(2)
C7 0.014(2) 0.013(2) 0.012(2) 0.0001(18) 0.0002(19) 0.000(2)
O1 0.0216(19) 0.0193(19) 0.0056(16) 0.0034(13) -0.0012(14) -0.0058(15)
O2 0.0234(19) 0.0159(19) 0.0118(17) -0.0041(14) 0.0012(14) -0.0010(16)
O3 0.0214(18) 0.0099(17) 0.0246(19) -0.0017(15) 0.0025(16) -0.0021(14)
N3 0.0069(19) 0.016(2) 0.015(2) -0.0014(19) -0.0021(18) -0.0015(16)

loop_
_atom_type_symbol
_atom_type_description
_atom_type_scat_dispersion_real
_atom_type_scat_dispersion_imag
_atom_type_scat_source
C C 0.0033 0.0016 'International Tables Vol C Tables 4.2.6.8 and 6.1.1.4'
H H 0.0000 0.0000 'International Tables Vol C Tables 4.2.6.8 and 6.1.1.4'
N N 0.0061 0.0033 'International Tables Vol C Tables 4.2.6.8 and 6.1.1.4'
O O 0.0106 0.0060 'International Tables Vol C Tables 4.2.6.8 and 6.1.1.4'
S S 0.1246 0.1234 'International Tables Vol C Tables 4.2.6.8 and 6.1.1.4'
Pb Pb -3.3944 10.1111 'International Tables Vol C Tables 4.2.6.8 and 6.1.1.4'

loop_
_geom_angle_atom_site_label_1
_geom_angle_atom_site_label_2
_geom_angle_atom_site_label_3
_geom_angle
_geom_angle_site_symmetry_1
_geom_angle_site_symmetry_3
O1 Pb1 O1 147.87(14) . 2
O1 Pb1 S1 80.40(8) . 2
O1 Pb1 S1 78.13(8) 2 2
O1 Pb1 S1 78.13(8) . .
O1 Pb1 S1 80.40(8) 2 .
S1 Pb1 S1 95.39(5) 2 .
C1 S1 Pb1 105.62(18) . .
C1 N1 C2 109.8(4) . .
C1 N1 H1 125.1 . .
C2 N1 H1 125.1 . .
C1 N2 C7 110.4(4) . .
C1 N2 H2 124.8 . .
C7 N2 H2 124.8 . .
N2 C1 N1 107.5(4) . .
N2 C1 S1 128.2(4) . .
N1 C1 S1 124.2(4) . .
C3 C2 N1 131.9(4) . .
C3 C2 C7 122.1(5) . .
N1 C2 C7 105.9(4) . .
C4 C3 C2 116.3(5) . .
C4 C3 H3 121.9 . .
C2 C3 H3 121.9 . .
C3 C4 C5 121.6(5) . .
C3 C4 H4 119.2 . .
C5 C4 H4 119.2 . .
C6 C5 C4 122.2(5) . .
C6 C5 H5 118.9 . .
C4 C5 H5 118.9 . .
C5 C6 C7 116.1(4) . .
C5 C6 H6 122.0 . .
C7 C6 H6 122.0 . .
N2 C7 C6 132.0(4) . .
N2 C7 C2 106.3(4) . .
C6 C7 C2 121.7(5) . .
N3 O1 Pb1 131.4(3) . .
O3 N3 O2 121.9(4) . .
O3 N3 O1 119.0(4) . .
O2 N3 O1 119.1(4) . .

loop_
_geom_bond_atom_site_label_1
_geom_bond_atom_site_label_2
_geom_bond_distance
_geom_bond_site_symmetry_2
Pb1 O1 2.574(3) .
Pb1 O1 2.574(3) 2
Pb1 O2 3.792(3) .
Pb1 O2 2.925(3) 7_655
Pb1 O2 2.925(3) 8_565
Pb1 S1 2.8863(13) 2
Pb1 S1 2.8863(13) .
S1 C1 1.719(5) .
N1 C1 1.360(6) .
N1 C2 1.399(6) .
N1 H1 0.8800 .
N2 C1 1.337(6) .
N2 C7 1.396(6) .
N2 H2 0.8800 .
C2 C3 1.391(7) .
C2 C7 1.401(6) .
C3 C4 1.383(7) .
C3 H3 0.9500 .
C4 C5 1.412(7) .
C4 H4 0.9500 .
C5 C6 1.382(7) .
C5 H5 0.9500 .
C6 C7 1.396(7) .
C6 H6 0.9500 .
O1 N3 1.294(5) .
O2 N3 1.248(5) .
O3 N3 1.238(5) .
O1 H1 1.9464 8_565
O1 N1 2.767(5) 8_565
O2 H2 1.9654 8_566
O2 N2 2.802(5) 8_566
